data_8107153
loop_
_publ_author_name
'Liu, Yang'
'Shi, Jing'
'Hou, YanJun'
'Chu, WenYi'
'Sun, ZhiZhong'

_publ_section_title
;
 The crystal structure of
 tris(\m2-1,3-bis(4,4,4-trifluoro-3-oxido-1-(oxo)but-2-en-1-yl)phenyl-\k4
 O,O&#x2032;:O&#x2032;&#x2032;,O&#x2032;&#x2032;&#x2032;)-bis(1,2-dimethoxyethane-\k2
 O,O&#x2032;)dicerium(III), C50H38F18O16Ce2
;
_journal_issue 4
_journal_name_full 'Zeitschrift f\"ur Kristallographie - New Crystal Structures'
_journal_page_first 1229
_journal_page_last 1231
_journal_paper_doi 10.1515/ncrs-2016-0143
_journal_volume 231
_journal_year 2016
_chemical_formula_moiety 'C50 H38 Ce2 F18 O16'
_chemical_formula_sum 'C50 H38 Ce2 F18 O16'
_chemical_formula_weight 1517.04
_chemical_name_systematic
; 
tris(\m2-1,3-bis(4,4,4-Trifluoro-3-oxido-1-(oxo)but-2-en-1-yl)phenyl)-
bis(1,2-dimethoxyethane-O,O')-di-Cerium(iii) 
;
_space_group_IT_number 15
_space_group_name_Hall '-C 2yc'
_space_group_name_H-M_alt 'C 1 2/c 1'
_symmetry_cell_setting monoclinic
_symmetry_space_group_name_Hall '-C 2yc'
_symmetry_space_group_name_H-M 'C 1 2/c 1'
_atom_sites_solution_hydrogens geom
_atom_sites_solution_primary direct
_atom_sites_solution_secondary difmap
_audit_creation_method SHELXL-97
_cell_angle_alpha 90.00
_cell_angle_beta 92.285(2)
_cell_angle_gamma 90.00
_cell_formula_units_Z 4
_cell_length_a 15.589(3)
_cell_length_b 13.118(2)
_cell_length_c 29.118(5)
_cell_measurement_reflns_used 6534
_cell_measurement_temperature 273(2)
_cell_measurement_theta_max 28.3266
_cell_measurement_theta_min 2.4953
_cell_volume 5949.8(18)
_computing_cell_refinement SAINT
_computing_data_collection APEX2
_computing_data_reduction SAINT
_computing_molecular_graphics DIAMOND
_computing_publication_material 'SHELXTL [7]'
_computing_structure_refinement SHELXTL
_computing_structure_solution SHELXTL
_diffrn_ambient_temperature 273(2)
_diffrn_measured_fraction_theta_full 0.980
_diffrn_measured_fraction_theta_max 0.980
_diffrn_measurement_device_type 'Bruker SMART APEXII CCD area-detector'
_diffrn_measurement_method '\f and \w'
_diffrn_radiation_monochromator graphite
_diffrn_radiation_source 'fine-focus sealed tube'
_diffrn_radiation_type MoK\a
_diffrn_radiation_wavelength 0.71073
_diffrn_reflns_av_R_equivalents 0.0224
_diffrn_reflns_av_sigmaI/netI 0.0231
_diffrn_reflns_limit_h_max 20
_diffrn_reflns_limit_h_min -20
_diffrn_reflns_limit_k_max 16
_diffrn_reflns_limit_k_min -17
_diffrn_reflns_limit_l_max 38
_diffrn_reflns_limit_l_min -38
_diffrn_reflns_number 23328
_diffrn_reflns_theta_full 28.38
_diffrn_reflns_theta_max 28.38
_diffrn_reflns_theta_min 2.50
_exptl_absorpt_coefficient_mu 1.630
_exptl_absorpt_correction_T_max 0.7363
_exptl_absorpt_correction_T_min 0.6582
_exptl_absorpt_correction_type multi-scan
_exptl_absorpt_process_details '(SADABS; Sheldrick, 1996)'
_exptl_crystal_colour crimson
_exptl_crystal_density_diffrn 1.694
_exptl_crystal_density_method 'not measured'
_exptl_crystal_description block
_exptl_crystal_F_000 2976
_exptl_crystal_size_max 0.28
_exptl_crystal_size_mid 0.22
_exptl_crystal_size_min 0.20
_refine_diff_density_max 2.150
_refine_diff_density_min -1.295
_refine_diff_density_rms 0.143
_refine_ls_extinction_method none
_refine_ls_goodness_of_fit_ref 1.069
_refine_ls_hydrogen_treatment constr
_refine_ls_matrix_type full
_refine_ls_number_parameters 391
_refine_ls_number_reflns 7330
_refine_ls_number_restraints 43
_refine_ls_restrained_S_all 1.248
_refine_ls_R_factor_all 0.0505
_refine_ls_R_factor_gt 0.0452
_refine_ls_shift/su_max 0.006
_refine_ls_shift/su_mean 0.000
_refine_ls_structure_factor_coef Fsqd
_refine_ls_weighting_details 'calc w=1/[\s^2^(Fo^2^)+(0.0731P)^2^+23.9311P] where P=(Fo^2^+2Fc^2^)/3'
_refine_ls_weighting_scheme calc
_refine_ls_wR_factor_gt 0.1269
_refine_ls_wR_factor_ref 0.1321
_reflns_number_gt 6502
_reflns_number_total 7330
_reflns_threshold_expression >2sigma(I)
_cod_data_source_file suppl_ncrs-2016-0143_suppl.cif
_cod_data_source_block hdc_0m
_cod_depositor_comments
;
The following automatic conversions were performed:

data item '_symmetry_cell_setting' value 'Monoclinic' was changed to
'monoclinic' in accordance with the built-in table derived from the
CIF Core dictionary named 'cif_core.dic' version 2.4.5 last updated
on 2014-11-21.

Automatic conversion script
Id: cif_fix_values 8738 2021-04-28 16:35:53Z antanas 
;
_cod_original_sg_symbol_H-M 'C 2/c'
_cod_database_code 8107153

loop_
_symmetry_equiv_pos_as_xyz
'x, y, z'
'-x, y, -z+1/2'
'x+1/2, y+1/2, z'
'-x+1/2, y+1/2, -z+1/2'
'-x, -y, -z'
'x, -y, z-1/2'
'-x+1/2, -y+1/2, -z'
'x+1/2, -y+1/2, z-1/2'

loop_
_atom_site_label
_atom_site_type_symbol
_atom_site_fract_x
_atom_site_fract_y
_atom_site_fract_z
_atom_site_U_iso_or_equiv
_atom_site_adp_type
_atom_site_occupancy
_atom_site_symmetry_multiplicity
_atom_site_calc_flag
_atom_site_refinement_flags
_atom_site_disorder_assembly
_atom_site_disorder_group
C1 C 0.8845(4) 0.1092(5) 0.3942(2) 0.0539(13) Uani 1 1 d . . .
C2 C 0.8003(3) 0.1283(4) 0.36646(17) 0.0408(10) Uani 1 1 d . . .
C3 C 0.7854(3) 0.0732(4) 0.32651(18) 0.0465(11) Uani 1 1 d . . .
H3 H 0.8264 0.0261 0.3179 0.056 Uiso 1 1 calc R . .
C4 C 0.7105(3) 0.0856(3) 0.29838(16) 0.0386(9) Uani 1 1 d . . .
C5 C 0.6941(3) 0.0188(3) 0.25718(16) 0.0384(9) Uani 1 1 d . . .
C6 C 0.7386(3) -0.0709(4) 0.24985(19) 0.0481(11) Uani 1 1 d . . .
H6 H 0.7830 -0.0901 0.2703 0.058 Uiso 1 1 calc R . .
C7 C 0.7176(4) -0.1319(4) 0.2124(2) 0.0544(13) Uani 1 1 d . . .
H7 H 0.7484 -0.1914 0.2077 0.065 Uiso 1 1 calc R . .
C8 C 0.6511(3) -0.1048(4) 0.18206(19) 0.0489(12) Uani 1 1 d . . .
H8 H 0.6367 -0.1467 0.1572 0.059 Uiso 1 1 calc R . .
C9 C 0.6052(3) -0.0147(3) 0.18865(16) 0.0390(9) Uani 1 1 d . . .
C10 C 0.6278(3) 0.0465(3) 0.22616(16) 0.0396(9) Uani 1 1 d . . .
H10 H 0.5982 0.1070 0.2306 0.047 Uiso 1 1 calc R . .
C11 C 0.7220(6) 0.5304(5) 0.4307(3) 0.075(2) Uani 1 1 d U . .
C12 C 0.6690(3) 0.4664(4) 0.39697(18) 0.0454(11) Uani 1 1 d . . .
C13 C 0.6370(4) 0.5134(4) 0.3582(2) 0.0504(12) Uani 1 1 d . . .
H13 H 0.6492 0.5821 0.3541 0.060 Uiso 1 1 calc R . .
C14 C 0.5860(3) 0.4629(3) 0.32386(16) 0.0394(9) Uani 1 1 d . . .
C15 C 0.5424(4) 0.5220(3) 0.28564(17) 0.0446(11) Uani 1 1 d . . .
C16 C 0.5000 0.4710(5) 0.2500 0.0401(13) Uani 1 2 d S . .
H16 H 0.5000 0.4001 0.2500 0.048 Uiso 1 2 calc SR . .
C17 C 0.5433(6) 0.6294(4) 0.2846(2) 0.075(2) Uani 1 1 d . . .
H17 H 0.5735 0.6654 0.3075 0.090 Uiso 1 1 calc R . .
C18 C 0.5000 0.6812(7) 0.2500 0.082(3) Uani 1 2 d SU . .
H18 H 0.5000 0.7521 0.2500 0.099 Uiso 1 2 calc SR . .
C19 C 0.6315(5) -0.1248(6) 0.4190(4) 0.089(3) Uani 1 1 d U . .
C20 C 0.5856(3) -0.0342(4) 0.39584(19) 0.0457(11) Uani 1 1 d . . .
C21 C 0.5151(4) -0.0571(4) 0.3675(2) 0.0541(13) Uani 1 1 d . . .
H21 H 0.4981 -0.1248 0.3647 0.065 Uiso 1 1 calc R . .
C22 C 0.4680(3) 0.0172(3) 0.34289(16) 0.0393(9) Uani 1 1 d . . .
C23 C 0.6288(7) 0.1982(9) 0.4943(3) 0.108(3) Uani 1 1 d . . .
H23A H 0.6585 0.2601 0.5023 0.161 Uiso 1 1 calc R . .
H23B H 0.6684 0.1503 0.4820 0.161 Uiso 1 1 calc R . .
H23C H 0.6042 0.1698 0.5211 0.161 Uiso 1 1 calc R . .
C24 C 0.5033(5) 0.2959(6) 0.4748(2) 0.0705(18) Uani 1 1 d . . .
H24A H 0.5293 0.3629 0.4731 0.085 Uiso 1 1 calc R . .
H24B H 0.4878 0.2839 0.5063 0.085 Uiso 1 1 calc R . .
C25 C 0.4252(5) 0.2900(7) 0.4432(3) 0.074(2) Uani 1 1 d . . .
H25A H 0.3963 0.2252 0.4471 0.089 Uiso 1 1 calc R . .
H25B H 0.3855 0.3443 0.4501 0.089 Uiso 1 1 calc R . .
C26 C 0.3824(5) 0.3012(7) 0.3638(3) 0.079(2) Uani 1 1 d . . .
H26A H 0.3492 0.2400 0.3662 0.118 Uiso 1 1 calc R . .
H26B H 0.4049 0.3056 0.3337 0.118 Uiso 1 1 calc R . .
H26C H 0.3466 0.3593 0.3690 0.118 Uiso 1 1 calc R . .
Ce1 Ce 0.599123(15) 0.222500(17) 0.375362(8) 0.03464(10) Uani 1 1 d . . .
F1 F 0.9328(3) 0.0362(4) 0.37772(16) 0.0894(14) Uani 1 1 d . . .
F2 F 0.9301(3) 0.1932(4) 0.3982(2) 0.0985(16) Uani 1 1 d . . .
F3 F 0.8688(3) 0.0818(4) 0.43682(14) 0.0916(14) Uani 1 1 d . . .
F4 F 0.7332(4) 0.6236(4) 0.4213(2) 0.1176(18) Uani 1 1 d U . .
F5 F 0.7992(5) 0.4940(6) 0.4379(3) 0.150(2) Uani 1 1 d U . .
F6 F 0.6970(6) 0.5232(7) 0.4717(3) 0.164(3) Uani 1 1 d U . .
F7 F 0.5950(4) -0.2095(4) 0.4180(3) 0.120(2) Uani 1 1 d U . .
F8 F 0.6118(8) -0.1172(9) 0.4661(4) 0.234(6) Uani 1 1 d . . .
F9 F 0.7094(3) -0.1142(5) 0.4277(2) 0.1160(18) Uani 1 1 d U . .
O4 O 0.4853(2) 0.1108(2) 0.34448(13) 0.0455(8) Uani 1 1 d . . .
O9 O 0.7535(2) 0.1937(3) 0.38457(12) 0.0456(8) Uani 1 1 d . . .
O10 O 0.6544(2) 0.1518(3) 0.30601(12) 0.0438(7) Uani 1 1 d . . .
O11 O 0.6597(3) 0.3756(3) 0.40965(13) 0.0527(9) Uani 1 1 d . . .
O12 O 0.5730(2) 0.3678(2) 0.32425(11) 0.0419(7) Uani 1 1 d . . .
O13 O 0.6203(2) 0.0493(3) 0.40388(14) 0.0513(9) Uani 1 1 d . . .
O14 O 0.5625(3) 0.2193(3) 0.46066(14) 0.0614(11) Uani 1 1 d . . .
O15 O 0.4524(3) 0.2996(3) 0.39768(15) 0.0587(10) Uani 1 1 d . . .

loop_
_atom_site_aniso_label
_atom_site_aniso_U_11
_atom_site_aniso_U_22
_atom_site_aniso_U_33
_atom_site_aniso_U_23
_atom_site_aniso_U_13
_atom_site_aniso_U_12
C1 0.046(3) 0.059(3) 0.055(3) -0.005(3) -0.013(2) 0.002(2)
C2 0.038(2) 0.038(2) 0.046(2) 0.0022(19) -0.0049(18) -0.0035(18)
C3 0.042(2) 0.045(3) 0.052(3) -0.007(2) -0.007(2) 0.007(2)
C4 0.043(2) 0.033(2) 0.040(2) -0.0008(18) -0.0024(18) 0.0014(17)
C5 0.039(2) 0.034(2) 0.042(2) -0.0038(18) -0.0006(17) 0.0038(17)
C6 0.049(3) 0.043(3) 0.052(3) -0.004(2) -0.010(2) 0.013(2)
C7 0.057(3) 0.040(3) 0.065(3) -0.013(2) -0.009(3) 0.021(2)
C8 0.053(3) 0.038(2) 0.055(3) -0.015(2) -0.010(2) 0.011(2)
C9 0.042(2) 0.032(2) 0.042(2) -0.0052(18) -0.0049(18) 0.0054(17)
C10 0.041(2) 0.031(2) 0.046(2) -0.0075(18) -0.0036(18) 0.0078(17)
C11 0.107(6) 0.043(3) 0.071(4) 0.001(3) -0.041(4) -0.011(3)
C12 0.048(3) 0.035(2) 0.052(3) -0.006(2) -0.011(2) -0.0045(19)
C13 0.056(3) 0.033(2) 0.061(3) -0.001(2) -0.013(2) -0.007(2)
C14 0.050(3) 0.030(2) 0.038(2) -0.0014(17) 0.0002(18) -0.0001(18)
C15 0.065(3) 0.025(2) 0.044(2) -0.0007(18) -0.004(2) 0.0003(19)
C16 0.051(4) 0.028(3) 0.041(3) 0.000 0.000(3) 0.000
C17 0.137(7) 0.029(2) 0.055(3) -0.004(2) -0.031(4) -0.002(3)
C18 0.131(8) 0.036(4) 0.076(6) 0.000 -0.037(5) 0.000
C19 0.068(4) 0.056(4) 0.139(6) 0.051(4) -0.045(4) -0.016(3)
C20 0.046(3) 0.036(2) 0.055(3) 0.014(2) -0.005(2) -0.0021(19)
C21 0.055(3) 0.030(2) 0.075(4) 0.009(2) -0.017(3) -0.004(2)
C22 0.042(2) 0.032(2) 0.044(2) 0.0068(18) -0.0041(18) -0.0050(17)
C23 0.123(8) 0.133(8) 0.065(5) -0.014(5) -0.033(5) 0.049(7)
C24 0.082(5) 0.078(4) 0.053(3) -0.005(3) 0.019(3) 0.003(4)
C25 0.060(4) 0.092(5) 0.071(4) 0.004(4) 0.019(3) 0.001(3)
C26 0.055(4) 0.079(5) 0.100(6) -0.003(4) -0.017(4) 0.018(3)
Ce1 0.03938(16) 0.02653(14) 0.03756(16) -0.00023(9) -0.00416(10) -0.00097(8)
F1 0.062(2) 0.108(3) 0.096(3) -0.032(3) -0.029(2) 0.038(2)
F2 0.068(3) 0.087(3) 0.136(4) 0.008(3) -0.045(3) -0.028(2)
F3 0.088(3) 0.124(4) 0.061(2) 0.018(2) -0.021(2) 0.012(3)
F4 0.147(4) 0.068(2) 0.132(3) -0.006(2) -0.066(3) -0.027(3)
F5 0.132(4) 0.141(4) 0.170(4) -0.017(3) -0.088(3) -0.001(3)
F6 0.194(5) 0.172(4) 0.126(4) -0.047(3) -0.001(3) -0.068(4)
F7 0.122(3) 0.080(3) 0.155(4) 0.036(3) -0.044(3) -0.001(2)
F8 0.300(13) 0.229(11) 0.173(8) 0.141(8) 0.016(8) 0.089(10)
F9 0.083(3) 0.099(3) 0.164(4) 0.037(3) -0.023(3) 0.016(2)
O4 0.0492(19) 0.0297(15) 0.056(2) 0.0055(14) -0.0162(15) -0.0041(14)
O9 0.0431(18) 0.0433(18) 0.0499(19) -0.0090(15) -0.0046(15) -0.0007(15)
O10 0.0481(18) 0.0412(17) 0.0413(17) -0.0077(14) -0.0061(14) 0.0113(14)
O11 0.071(2) 0.0369(18) 0.049(2) -0.0028(15) -0.0166(17) -0.0068(17)
O12 0.060(2) 0.0277(15) 0.0372(16) 0.0008(12) -0.0067(14) -0.0027(14)
O13 0.055(2) 0.0355(17) 0.061(2) 0.0111(16) -0.0176(17) -0.0040(15)
O14 0.078(3) 0.063(3) 0.043(2) 0.0020(17) -0.0018(19) 0.007(2)
O15 0.046(2) 0.066(2) 0.065(3) -0.001(2) -0.0007(18) 0.0082(18)

loop_
_atom_type_symbol
_atom_type_description
_atom_type_scat_dispersion_real
_atom_type_scat_dispersion_imag
_atom_type_scat_source
C C 0.0033 0.0016 'International Tables Vol C Tables 4.2.6.8 and 6.1.1.4'
H H 0.0000 0.0000 'International Tables Vol C Tables 4.2.6.8 and 6.1.1.4'
O O 0.0106 0.0060 'International Tables Vol C Tables 4.2.6.8 and 6.1.1.4'
F F 0.0171 0.0103 'International Tables Vol C Tables 4.2.6.8 and 6.1.1.4'
Ce Ce -0.2486 2.6331 'International Tables Vol C Tables 4.2.6.8 and 6.1.1.4'

loop_
_geom_angle_atom_site_label_1
_geom_angle_atom_site_label_2
_geom_angle_atom_site_label_3
_geom_angle
_geom_angle_site_symmetry_1
_geom_angle_site_symmetry_3
F2 C1 F1 108.9(5) . .
F2 C1 F3 105.4(5) . .
F1 C1 F3 105.9(5) . .
F2 C1 C2 111.0(5) . .
F1 C1 C2 114.5(5) . .
F3 C1 C2 110.6(5) . .
O9 C2 C3 129.2(4) . .
O9 C2 C1 112.9(4) . .
C3 C2 C1 118.0(5) . .
C2 C3 C4 122.4(5) . .
C2 C3 H3 118.8 . .
C4 C3 H3 118.8 . .
O10 C4 C3 122.9(4) . .
O10 C4 C5 116.5(4) . .
C3 C4 C5 120.6(4) . .
C6 C5 C10 119.0(4) . .
C6 C5 C4 123.2(4) . .
C10 C5 C4 117.7(4) . .
C7 C6 C5 120.6(5) . .
C7 C6 H6 119.7 . .
C5 C6 H6 119.7 . .
C6 C7 C8 120.2(5) . .
C6 C7 H7 119.9 . .
C8 C7 H7 119.9 . .
C7 C8 C9 120.2(5) . .
C7 C8 H8 119.9 . .
C9 C8 H8 119.9 . .
C10 C9 C8 118.8(4) . .
C10 C9 C22 118.9(4) . 2_655
C8 C9 C22 122.2(4) . 2_655
C9 C10 C5 121.1(4) . .
C9 C10 H10 119.4 . .
C5 C10 H10 119.4 . .
F4 C11 F6 108.9(8) . .
F4 C11 F5 104.7(8) . .
F6 C11 F5 97.9(7) . .
F4 C11 C12 118.1(6) . .
F6 C11 C12 112.8(7) . .
F5 C11 C12 112.2(6) . .
O11 C12 C13 129.0(5) . .
O11 C12 C11 113.6(5) . .
C13 C12 C11 117.4(5) . .
C12 C13 C14 123.4(5) . .
C12 C13 H13 118.3 . .
C14 C13 H13 118.3 . .
O12 C14 C13 122.7(4) . .
O12 C14 C15 116.8(4) . .
C13 C14 C15 120.5(4) . .
C16 C15 C17 118.2(5) . .
C16 C15 C14 119.8(4) . .
C17 C15 C14 122.0(5) . .
C15 C16 C15 122.1(6) . 2_655
C15 C16 H16 119.0 . .
C15 C16 H16 119.0 2_655 .
C18 C17 C15 120.4(6) . .
C18 C17 H17 119.8 . .
C15 C17 H17 119.8 . .
C17 C18 C17 120.6(8) . 2_655
C17 C18 H18 119.7 . .
C17 C18 H18 119.7 2_655 .
F9 C19 F7 123.1(7) . .
F9 C19 F8 92.4(8) . .
F7 C19 F8 88.2(8) . .
F9 C19 C20 116.2(6) . .
F7 C19 C20 118.5(6) . .
F8 C19 C20 104.8(8) . .
O13 C20 C21 129.5(5) . .
O13 C20 C19 114.2(5) . .
C21 C20 C19 116.2(5) . .
C20 C21 C22 122.9(5) . .
C20 C21 H21 118.5 . .
C22 C21 H21 118.5 . .
O4 C22 C21 123.6(4) . .
O4 C22 C9 116.9(4) . 2_655
C21 C22 C9 119.5(4) . 2_655
O14 C23 H23A 109.5 . .
O14 C23 H23B 109.5 . .
H23A C23 H23B 109.5 . .
O14 C23 H23C 109.5 . .
H23A C23 H23C 109.5 . .
H23B C23 H23C 109.5 . .
O14 C24 C25 107.6(6) . .
O14 C24 H24A 110.2 . .
C25 C24 H24A 110.2 . .
O14 C24 H24B 110.2 . .
C25 C24 H24B 110.2 . .
H24A C24 H24B 108.5 . .
O15 C25 C24 107.7(5) . .
O15 C25 H25A 110.2 . .
C24 C25 H25A 110.2 . .
O15 C25 H25B 110.2 . .
C24 C25 H25B 110.2 . .
H25A C25 H25B 108.5 . .
O15 C26 H26A 109.5 . .
O15 C26 H26B 109.5 . .
H26A C26 H26B 109.5 . .
O15 C26 H26C 109.5 . .
H26A C26 H26C 109.5 . .
H26B C26 H26C 109.5 . .
O10 Ce1 O11 121.21(14) . .
O10 Ce1 O13 83.03(13) . .
O11 Ce1 O13 126.04(12) . .
O10 Ce1 O9 69.44(11) . .
O11 Ce1 O9 73.49(13) . .
O13 Ce1 O9 72.47(13) . .
O10 Ce1 O12 81.17(12) . .
O11 Ce1 O12 69.89(12) . .
O13 Ce1 O12 162.22(12) . .
O9 Ce1 O12 109.10(13) . .
O10 Ce1 O4 74.94(13) . .
O11 Ce1 O4 156.26(13) . .
O13 Ce1 O4 69.71(11) . .
O9 Ce1 O4 130.25(12) . .
O12 Ce1 O4 98.20(11) . .
O10 Ce1 O14 154.55(12) . .
O11 Ce1 O14 73.32(14) . .
O13 Ce1 O14 71.82(14) . .
O9 Ce1 O14 98.48(14) . .
O12 Ce1 O14 124.28(12) . .
O4 Ce1 O14 99.18(14) . .
O10 Ce1 O15 134.76(13) . .
O11 Ce1 O15 84.66(15) . .
O13 Ce1 O15 112.65(14) . .
O9 Ce1 O15 154.68(13) . .
O12 Ce1 O15 73.89(13) . .
O4 Ce1 O15 72.11(14) . .
O14 Ce1 O15 62.26(15) . .
C22 O4 Ce1 138.6(3) . .
C2 O9 Ce1 130.2(3) . .
C4 O10 Ce1 133.4(3) . .
C12 O11 Ce1 135.5(3) . .
C14 O12 Ce1 138.8(3) . .
C20 O13 Ce1 135.0(3) . .
C23 O14 C24 113.3(6) . .
C23 O14 Ce1 119.0(5) . .
C24 O14 Ce1 115.9(4) . .
C25 O15 C26 113.3(6) . .
C25 O15 Ce1 119.9(4) . .
C26 O15 Ce1 118.9(4) . .

loop_
_geom_bond_atom_site_label_1
_geom_bond_atom_site_label_2
_geom_bond_distance
_geom_bond_site_symmetry_2
C1 F2 1.314(7) .
C1 F1 1.322(7) .
C1 F3 1.323(7) .
C1 C2 1.535(7) .
C2 O9 1.255(6) .
C2 C3 1.381(7) .
C3 C4 1.409(7) .
C3 H3 0.9300 .
C4 O10 1.258(6) .
C4 C5 1.499(6) .
C5 C6 1.387(7) .
C5 C10 1.393(6) .
C6 C7 1.381(7) .
C6 H6 0.9300 .
C7 C8 1.383(7) .
C7 H7 0.9300 .
C8 C9 1.399(6) .
C8 H8 0.9300 .
C9 C10 1.390(6) .
C9 C22 1.496(6) 2_655
C10 H10 0.9300 .
C11 F4 1.267(8) .
C11 F6 1.273(11) .
C11 F5 1.304(10) .
C11 C12 1.513(7) .
C12 O11 1.257(6) .
C12 C13 1.362(7) .
C13 C14 1.418(7) .
C13 H13 0.9300 .
C14 O12 1.263(6) .
C14 C15 1.497(7) .
C15 C16 1.381(6) .
C15 C17 1.410(7) .
C16 C15 1.381(6) 2_655
C16 H16 0.9300 .
C17 C18 1.370(7) .
C17 H17 0.9300 .
C18 C17 1.370(7) 2_655
C18 H18 0.9300 .
C19 F9 1.239(8) .
C19 F7 1.248(9) .
C19 F8 1.422(15) .
C19 C20 1.530(8) .
C20 O13 1.239(6) .
C20 C21 1.380(7) .
C21 C22 1.401(7) .
C21 H21 0.9300 .
C22 O4 1.258(6) .
C22 C9 1.496(6) 2_655
C23 O14 1.422(9) .
C23 H23A 0.9600 .
C23 H23B 0.9600 .
C23 H23C 0.9600 .
C24 O14 1.436(8) .
C24 C25 1.499(11) .
C24 H24A 0.9700 .
C24 H24B 0.9700 .
C25 O15 1.415(8) .
C25 H25A 0.9700 .
C25 H25B 0.9700 .
C26 O15 1.441(8) .
C26 H26A 0.9600 .
C26 H26B 0.9600 .
C26 H26C 0.9600 .
Ce1 O10 2.413(3) .
Ce1 O11 2.419(3) .
Ce1 O13 2.437(3) .
Ce1 O9 2.441(4) .
Ce1 O12 2.443(3) .
Ce1 O4 2.445(3) .
Ce1 O14 2.571(4) .
Ce1 O15 2.607(4) .

loop_
_geom_hbond_atom_site_label_D
_geom_hbond_atom_site_label_H
_geom_hbond_atom_site_label_A
_geom_hbond_distance_DH
_geom_hbond_distance_HA
_geom_hbond_distance_DA
_geom_hbond_angle_DHA
_geom_hbond_site_symmetry_A
C3 H3 F1 0.93 2.36 2.732(6) 103.5 .
C10 H10 O10 0.93 2.40 2.722(6) 99.8 .
C13 H13 F4 0.93 2.37 2.738(7) 103.1 .
C16 H16 O12 0.93 2.44 2.758(4) 100.0 .
C21 H21 F7 0.93 2.40 2.750(7) 102.5 .

loop_
_geom_torsion_atom_site_label_1
_geom_torsion_atom_site_label_2
_geom_torsion_atom_site_label_3
_geom_torsion_atom_site_label_4
_geom_torsion
_geom_torsion_site_symmetry_1
_geom_torsion_site_symmetry_2
_geom_torsion_site_symmetry_3
_geom_torsion_site_symmetry_4
F2 C1 C2 O9 -60.2(7) . . . .
F1 C1 C2 O9 176.0(5) . . . .
F3 C1 C2 O9 56.5(7) . . . .
F2 C1 C2 C3 120.3(6) . . . .
F1 C1 C2 C3 -3.5(8) . . . .
F3 C1 C2 C3 -123.0(6) . . . .
O9 C2 C3 C4 1.2(9) . . . .
C1 C2 C3 C4 -179.5(5) . . . .
C2 C3 C4 O10 4.4(8) . . . .
C2 C3 C4 C5 -175.5(5) . . . .
O10 C4 C5 C6 -165.1(5) . . . .
C3 C4 C5 C6 14.8(8) . . . .
O10 C4 C5 C10 11.7(7) . . . .
C3 C4 C5 C10 -168.4(5) . . . .
C10 C5 C6 C7 -0.1(8) . . . .
C4 C5 C6 C7 176.7(5) . . . .
C5 C6 C7 C8 -0.8(9) . . . .
C6 C7 C8 C9 0.9(10) . . . .
C7 C8 C9 C10 -0.1(8) . . . .
C7 C8 C9 C22 -179.2(5) . . . 2_655
C8 C9 C10 C5 -0.8(8) . . . .
C22 C9 C10 C5 178.3(5) 2_655 . . .
C6 C5 C10 C9 0.9(8) . . . .
C4 C5 C10 C9 -176.1(5) . . . .
F4 C11 C12 O11 -178.5(8) . . . .
F6 C11 C12 O11 -49.9(10) . . . .
F5 C11 C12 O11 59.6(9) . . . .
F4 C11 C12 C13 0.4(11) . . . .
F6 C11 C12 C13 129.0(8) . . . .
F5 C11 C12 C13 -121.6(8) . . . .
O11 C12 C13 C14 -1.0(11) . . . .
C11 C12 C13 C14 -179.6(6) . . . .
C12 C13 C14 O12 -7.0(9) . . . .
C12 C13 C14 C15 171.1(5) . . . .
O12 C14 C15 C16 -8.1(7) . . . .
C13 C14 C15 C16 173.6(5) . . . .
O12 C14 C15 C17 172.1(6) . . . .
C13 C14 C15 C17 -6.2(9) . . . .
C17 C15 C16 C15 -1.3(5) . . . 2_655
C14 C15 C16 C15 178.9(6) . . . 2_655
C16 C15 C17 C18 2.7(10) . . . .
C14 C15 C17 C18 -177.5(5) . . . .
C15 C17 C18 C17 -1.4(5) . . . 2_655
F9 C19 C20 O13 -26.0(12) . . . .
F7 C19 C20 O13 170.3(9) . . . .
F8 C19 C20 O13 74.2(9) . . . .
F9 C19 C20 C21 150.9(8) . . . .
F7 C19 C20 C21 -12.9(13) . . . .
F8 C19 C20 C21 -108.9(8) . . . .
O13 C20 C21 C22 -1.8(11) . . . .
C19 C20 C21 C22 -178.0(7) . . . .
C20 C21 C22 O4 -0.4(10) . . . .
C20 C21 C22 C9 177.3(5) . . . 2_655
O14 C24 C25 O15 -55.1(8) . . . .
C21 C22 O4 Ce1 8.8(9) . . . .
C9 C22 O4 Ce1 -168.9(3) 2_655 . . .
O10 Ce1 O4 C22 78.4(5) . . . .
O11 Ce1 O4 C22 -145.4(5) . . . .
O13 Ce1 O4 C22 -9.6(5) . . . .
O9 Ce1 O4 C22 33.2(6) . . . .
O12 Ce1 O4 C22 156.9(5) . . . .
O14 Ce1 O4 C22 -76.2(5) . . . .
O15 Ce1 O4 C22 -133.0(5) . . . .
C3 C2 O9 Ce1 21.6(8) . . . .
C1 C2 O9 Ce1 -157.8(4) . . . .
O10 Ce1 O9 C2 -29.8(4) . . . .
O11 Ce1 O9 C2 -163.3(5) . . . .
O13 Ce1 O9 C2 59.2(4) . . . .
O12 Ce1 O9 C2 -102.1(4) . . . .
O4 Ce1 O9 C2 17.3(5) . . . .
O14 Ce1 O9 C2 127.0(4) . . . .
O15 Ce1 O9 C2 165.3(4) . . . .
C3 C4 O10 Ce1 -34.9(7) . . . .
C5 C4 O10 Ce1 144.9(3) . . . .
O11 Ce1 O10 C4 92.5(4) . . . .
O13 Ce1 O10 C4 -35.8(4) . . . .
O9 Ce1 O10 C4 38.1(4) . . . .
O12 Ce1 O10 C4 152.4(4) . . . .
O4 Ce1 O10 C4 -106.6(4) . . . .
O14 Ce1 O10 C4 -27.0(6) . . . .
O15 Ce1 O10 C4 -150.9(4) . . . .
C13 C12 O11 Ce1 8.3(10) . . . .
C11 C12 O11 Ce1 -173.0(5) . . . .
O10 Ce1 O11 C12 59.9(6) . . . .
O13 Ce1 O11 C12 165.3(5) . . . .
O9 Ce1 O11 C12 112.5(6) . . . .
O12 Ce1 O11 C12 -5.7(5) . . . .
O4 Ce1 O11 C12 -68.6(7) . . . .
O14 Ce1 O11 C12 -143.1(6) . . . .
O15 Ce1 O11 C12 -80.5(5) . . . .
C13 C14 O12 Ce1 8.6(8) . . . .
C15 C14 O12 Ce1 -169.7(3) . . . .
O10 Ce1 O12 C14 -130.8(5) . . . .
O11 Ce1 O12 C14 -2.8(5) . . . .
O13 Ce1 O12 C14 -158.3(5) . . . .
O9 Ce1 O12 C14 -66.3(5) . . . .
O4 Ce1 O12 C14 155.9(5) . . . .
O14 Ce1 O12 C14 48.9(6) . . . .
O15 Ce1 O12 C14 87.3(5) . . . .
C21 C20 O13 Ce1 -4.0(10) . . . .
C19 C20 O13 Ce1 172.3(5) . . . .
O10 Ce1 O13 C20 -69.7(6) . . . .
O11 Ce1 O13 C20 166.5(5) . . . .
O9 Ce1 O13 C20 -140.2(6) . . . .
O12 Ce1 O13 C20 -42.3(8) . . . .
O4 Ce1 O13 C20 6.8(5) . . . .
O14 Ce1 O13 C20 114.3(6) . . . .
O15 Ce1 O13 C20 66.2(6) . . . .
C25 C24 O14 C23 -164.4(8) . . . .
C25 C24 O14 Ce1 52.8(7) . . . .
O10 Ce1 O14 C23 55.9(8) . . . .
O11 Ce1 O14 C23 -73.1(6) . . . .
O13 Ce1 O14 C23 65.1(6) . . . .
O9 Ce1 O14 C23 -3.2(6) . . . .
O12 Ce1 O14 C23 -123.4(6) . . . .
O4 Ce1 O14 C23 130.1(6) . . . .
O15 Ce1 O14 C23 -165.8(7) . . . .
O10 Ce1 O14 C24 -163.5(4) . . . .
O11 Ce1 O14 C24 67.5(5) . . . .
O13 Ce1 O14 C24 -154.4(5) . . . .
O9 Ce1 O14 C24 137.3(5) . . . .
O12 Ce1 O14 C24 17.2(5) . . . .
O4 Ce1 O14 C24 -89.4(5) . . . .
O15 Ce1 O14 C24 -25.3(4) . . . .
C24 C25 O15 C26 -176.5(6) . . . .
C24 C25 O15 Ce1 34.8(8) . . . .
O10 Ce1 O15 C25 149.5(5) . . . .
O11 Ce1 O15 C25 -80.7(5) . . . .
O13 Ce1 O15 C25 46.3(5) . . . .
O9 Ce1 O15 C25 -50.5(6) . . . .
O12 Ce1 O15 C25 -151.2(5) . . . .
O4 Ce1 O15 C25 104.3(5) . . . .
O14 Ce1 O15 C25 -6.7(5) . . . .
O10 Ce1 O15 C26 2.5(6) . . . .
O11 Ce1 O15 C26 132.4(5) . . . .
O13 Ce1 O15 C26 -100.7(5) . . . .
O9 Ce1 O15 C26 162.5(5) . . . .
O12 Ce1 O15 C26 61.8(5) . . . .
O4 Ce1 O15 C26 -42.6(5) . . . .
O14 Ce1 O15 C26 -153.7(5) . . . .
